data_7124988
loop_
_publ_author_name
'Monas, Andrea'
'U\<zarevi\'c, Krunoslav'
'Halasz, Ivan'
'Kulcs\'ar, Marina Juriba\<si\'c'
'\'Curi\'c, Manda'

_publ_section_title
;
 Vapour-induced solid-state C-H bond activation for the clean synthesis of
 an organopalladium biothiol sensor.
;
_journal_issue 88
_journal_name_full 'Chemical communications (Cambridge, England)'
_journal_page_first 12960
_journal_page_last 12963
_journal_paper_doi 10.1039/c6cc06062e
_journal_volume 52
_journal_year 2016
_chemical_formula_moiety 'C28 H24 N4 O4 Pd2'
_chemical_formula_sum 'C28 H24 N4 O4 Pd2'
_chemical_formula_weight 693.31
_space_group_IT_number 61
_space_group_name_Hall '-P 2ac 2ab'
_space_group_name_H-M_alt 'P b c a'
_symmetry_cell_setting orthorhombic
_symmetry_space_group_name_Hall '-P 2ac 2ab'
_symmetry_space_group_name_H-M 'P b c a'
_audit_creation_date 2016-03-16T15:31:43-00:00
_audit_creation_method 'WinGX routine CIF_UPDATE'
_audit_update_record
;
2016-03-17 deposited with the CCDC.
2016-09-01 downloaded from the CCDC.
;
_cell_angle_alpha 90
_cell_angle_beta 90
_cell_angle_gamma 90
_cell_formula_units_Z 8
_cell_length_a 15.7028(3)
_cell_length_b 12.1884(3)
_cell_length_c 27.7307(9)
_cell_measurement_reflns_used 6640
_cell_measurement_temperature 293(2)
_cell_measurement_theta_max 29.6080
_cell_measurement_theta_min 4.2870
_cell_volume 5307.4(2)
_computing_molecular_graphics 'Ortep-3 for Windows (Farrugia, 1997)'
_computing_publication_material 'WinGX publication routines (Farrugia, 1999)'
_computing_structure_refinement 'SHELXL-97 (Sheldrick, 1997)'
_computing_structure_solution 'SHELXS-86 (Sheldrick, 1986)'
_diffrn_ambient_temperature 293(2)
_diffrn_measured_fraction_theta_full 0.997
_diffrn_measured_fraction_theta_max 0.997
_diffrn_measurement_device 'four-circle diffractometer'
_diffrn_measurement_device_type 'Xcalibur, Sapphire3'
_diffrn_radiation_monochromator graphite
_diffrn_radiation_type MoK\a
_diffrn_radiation_wavelength 0.71073
_diffrn_reflns_av_R_equivalents 0.0417
_diffrn_reflns_limit_h_max 18
_diffrn_reflns_limit_h_min -20
_diffrn_reflns_limit_k_max 16
_diffrn_reflns_limit_k_min -16
_diffrn_reflns_limit_l_max 36
_diffrn_reflns_limit_l_min -34
_diffrn_reflns_number 27470
_diffrn_reflns_theta_full 28
_diffrn_reflns_theta_max 28
_diffrn_reflns_theta_min 4.16
_exptl_absorpt_correction_T_max 1.00000
_exptl_absorpt_correction_T_min 0.77634
_exptl_absorpt_correction_type multi-scan
_exptl_absorpt_process_details
;
CrysAlisPro, Agilent Technologies,
Version 1.171.37.33 (release 27-03-2014 CrysAlis171 .NET)
(compiled Mar 27 2014,17:12:48)
Empirical absorption correction using spherical harmonics,
 implemented in SCALE3 ABSPACK scaling algorithm.
;
_exptl_crystal_colour 'dark green'
_exptl_crystal_density_diffrn 1.735
_exptl_crystal_density_method 'not measured'
_exptl_crystal_description prism
_exptl_crystal_F_000 2752
_exptl_crystal_size_max 0.36
_exptl_crystal_size_mid 0.35
_exptl_crystal_size_min 0.08
_refine_diff_density_max 0.687
_refine_diff_density_min -0.539
_refine_ls_extinction_method none
_refine_ls_goodness_of_fit_ref 1.018
_refine_ls_hydrogen_treatment mixed
_refine_ls_matrix_type full
_refine_ls_number_parameters 343
_refine_ls_number_reflns 6376
_refine_ls_number_restraints 0
_refine_ls_restrained_S_all 1.018
_refine_ls_R_factor_gt 0.0375
_refine_ls_shift/su_max 0.002
_refine_ls_structure_factor_coef Fsqd
_refine_ls_weighting_details 'calc w=1/[\s^2^(Fo^2^)+(0.0409P)^2^+0.1165P] where P=(Fo^2^+2Fc^2^)/3'
_refine_ls_weighting_scheme calc
_refine_ls_wR_factor_ref 0.0887
_reflns_number_gt 4389
_reflns_number_total 6376
_reflns_threshold_expression >2sigma(I)
_cod_data_source_file c6cc06062e2.cif
_cod_data_source_block exp_93-rucno_aps
_cod_database_code 7124988

loop_
_symmetry_equiv_pos_as_xyz
'x, y, z'
'-x+1/2, -y, z+1/2'
'-x, y+1/2, -z+1/2'
'x+1/2, -y+1/2, -z'
'-x, -y, -z'
'x-1/2, y, -z-1/2'
'x, -y-1/2, z-1/2'
'-x-1/2, y-1/2, z'

loop_
_atom_site_label
_atom_site_type_symbol
_atom_site_fract_x
_atom_site_fract_y
_atom_site_fract_z
_atom_site_U_iso_or_equiv
_atom_site_adp_type
_atom_site_occupancy
_atom_site_calc_flag
_atom_site_refinement_flags
C1B C 0.5122(2) 0.1937(3) 0.06318(14) 0.0489(9) Uani 1 d .
C12B C 0.6943(2) 0.4251(3) 0.09137(15) 0.0596(10) Uani 1 d .
H12B H 0.6673 0.4306 0.0616 0.071 Uiso 1 calc R
C6B C 0.4941(2) 0.1600(3) 0.01631(15) 0.0575(10) Uani 1 d .
H6B H 0.5288 0.1817 -0.0092 0.069 Uiso 1 calc R
C2A C 0.4821(2) 0.5361(3) 0.15305(14) 0.0482(9) Uani 1 d .
C3B C 0.3929(2) 0.0955(3) 0.09331(17) 0.0613(11) Uani 1 d .
H3B H 0.358 0.073 0.1186 0.074 Uiso 1 calc R
C7B C 0.6642(2) 0.3532(3) 0.12584(14) 0.0500(9) Uani 1 d .
C1A C 0.4767(2) 0.5525(3) 0.10366(15) 0.0540(10) Uani 1 d .
C4B C 0.3751(2) 0.0623(3) 0.04702(17) 0.0654(11) Uani 1 d .
H4B H 0.3284 0.017 0.0418 0.078 Uiso 1 calc R
C2B C 0.4627(2) 0.1626(3) 0.10257(14) 0.0484(8) Uani 1 d .
C8B C 0.7024(2) 0.3479(3) 0.17105(15) 0.0610(10) Uani 1 d .
H8B H 0.6807 0.3019 0.1948 0.073 Uiso 1 calc R
C5B C 0.4240(2) 0.0937(3) 0.00806(16) 0.0629(11) Uani 1 d .
H5B H 0.4102 0.071 -0.023 0.076 Uiso 1 calc R
C14A C 0.2636(3) 0.1311(4) 0.22808(18) 0.0832(14) Uani 1 d .
H14A H 0.2849 0.0575 0.2312 0.125 Uiso 1 calc R
H14B H 0.216 0.1316 0.2064 0.125 Uiso 1 calc R
H14C H 0.2459 0.1575 0.2591 0.125 Uiso 1 calc R
N1A N 0.37000(16) 0.4358(2) 0.10502(11) 0.0455(7) Uani 1 d .
N2A N 0.41506(17) 0.4954(3) 0.07746(12) 0.0560(8) Uani 1 d .
C7A C 0.3065(2) 0.3717(3) 0.08080(13) 0.0476(8) Uani 1 d .
C3A C 0.5411(2) 0.5962(3) 0.17895(17) 0.0668(11) Uani 1 d .
H3A H 0.546 0.588 0.2122 0.08 Uiso 1 calc R
C9B C 0.7731(2) 0.4120(4) 0.18013(17) 0.0669(12) Uani 1 d .
H9B H 0.8004 0.4069 0.2098 0.08 Uiso 1 calc R
C10B C 0.8033(3) 0.4825(4) 0.1462(2) 0.0788(14) Uani 1 d .
H10B H 0.8501 0.5266 0.1532 0.095 Uiso 1 calc R
C8A C 0.2386(2) 0.3340(3) 0.10721(14) 0.0576(10) Uani 1 d .
H8A H 0.2331 0.3532 0.1395 0.069 Uiso 1 calc R
C4A C 0.5928(3) 0.6690(4) 0.1540(2) 0.0838(15) Uani 1 d .
H4A H 0.6331 0.7088 0.1713 0.101 Uiso 1 calc R
C12A C 0.3129(2) 0.3463(3) 0.03201(15) 0.0611(10) Uani 1 d .
H12A H 0.3577 0.3736 0.0136 0.073 Uiso 1 calc R
C6A C 0.5292(2) 0.6267(4) 0.07880(19) 0.0734(13) Uani 1 d .
H6A H 0.5245 0.6357 0.0456 0.088 Uiso 1 calc R
C11B C 0.7650(3) 0.4890(4) 0.10152(19) 0.0751(13) Uani 1 d .
H11B H 0.7866 0.5363 0.0782 0.09 Uiso 1 calc R
C11A C 0.2518(3) 0.2798(4) 0.01134(16) 0.0716(12) Uani 1 d .
H11A H 0.2554 0.2625 -0.0213 0.086 Uiso 1 calc R
C5A C 0.5874(3) 0.6854(4) 0.1049(2) 0.0818(15) Uani 1 d .
H5A H 0.6229 0.7358 0.0897 0.098 Uiso 1 calc R
C9A C 0.1785(2) 0.2671(3) 0.08556(16) 0.0655(11) Uani 1 d .
H9A H 0.1326 0.2409 0.1034 0.079 Uiso 1 calc R
C10A C 0.1865(3) 0.2396(4) 0.03805(17) 0.0694(12) Uani 1 d .
H10A H 0.1469 0.1929 0.0239 0.083 Uiso 1 calc R
Pd1A Pd 0.403660(15) 0.42433(2) 0.175649(10) 0.04310(9) Uani 1 d .
Pd1B Pd 0.501798(15) 0.22773(2) 0.162834(11) 0.04877(9) Uani 1 d .
O1B O 0.45239(15) 0.4277(2) 0.24360(9) 0.0573(6) Uani 1 d .
N2B N 0.58295(17) 0.2607(2) 0.07157(12) 0.0526(8) Uani 1 d .
O1A O 0.31710(14) 0.3025(2) 0.20236(9) 0.0531(6) Uani 1 d .
N1B N 0.59253(16) 0.2833(2) 0.11600(11) 0.0482(7) Uani 1 d .
C13A C 0.3331(2) 0.2043(3) 0.20850(13) 0.0535(9) Uani 1 d .
O2A O 0.40316(16) 0.1574(2) 0.19938(10) 0.0638(7) Uani 1 d .
C13B C 0.5134(2) 0.3652(4) 0.25525(15) 0.0548(10) Uani 1 d .
O2B O 0.54602(16) 0.2930(2) 0.22959(10) 0.0652(7) Uani 1 d .
C14B C 0.5501(3) 0.3826(4) 0.30436(16) 0.0760(12) Uani 1 d .
H14D H 0.5195 0.4402 0.3204 0.114 Uiso 1 calc R
H14E H 0.609 0.4027 0.3015 0.114 Uiso 1 calc R
H14F H 0.5454 0.3161 0.3227 0.114 Uiso 1 calc R

loop_
_atom_site_aniso_label
_atom_site_aniso_U_11
_atom_site_aniso_U_22
_atom_site_aniso_U_33
_atom_site_aniso_U_23
_atom_site_aniso_U_13
_atom_site_aniso_U_12
C1B 0.0455(18) 0.045(2) 0.057(2) -0.0038(17) 0.0035(15) 0.0032(15)
C12B 0.058(2) 0.057(2) 0.064(3) -0.005(2) 0.0030(18) -0.0006(19)
C6B 0.059(2) 0.061(3) 0.052(2) -0.0033(19) 0.0055(17) -0.0027(18)
C2A 0.0445(18) 0.0348(19) 0.065(3) 0.0029(17) 0.0050(15) 0.0011(14)
C3B 0.059(2) 0.056(3) 0.069(3) 0.006(2) 0.0066(19) -0.0059(18)
C7B 0.0439(18) 0.048(2) 0.058(3) -0.0102(18) 0.0050(16) 0.0088(16)
C1A 0.0458(18) 0.045(2) 0.071(3) 0.0137(19) 0.0117(17) 0.0065(16)
C4B 0.060(2) 0.057(3) 0.079(3) -0.002(2) -0.007(2) -0.0086(19)
C2B 0.0485(18) 0.041(2) 0.056(2) 0.0019(17) 0.0010(16) 0.0053(15)
C8B 0.052(2) 0.065(3) 0.066(3) -0.004(2) -0.0017(18) 0.0131(18)
C5B 0.068(2) 0.057(3) 0.064(3) -0.008(2) -0.004(2) 0.0054(19)
C14A 0.083(3) 0.080(3) 0.086(4) 0.007(3) 0.023(2) -0.030(3)
N1A 0.0402(13) 0.0467(17) 0.0497(18) 0.0072(14) 0.0029(12) 0.0066(13)
N2A 0.0487(15) 0.061(2) 0.058(2) 0.0168(16) 0.0078(14) 0.0061(15)
C7A 0.0466(18) 0.053(2) 0.044(2) 0.0008(17) -0.0040(15) 0.0092(16)
C3A 0.066(2) 0.050(2) 0.084(3) -0.003(2) 0.009(2) -0.0123(19)
C9B 0.051(2) 0.072(3) 0.078(3) -0.020(2) -0.014(2) 0.018(2)
C10B 0.054(2) 0.067(3) 0.115(4) -0.027(3) 0.000(3) -0.001(2)
C8A 0.0516(19) 0.073(3) 0.048(2) 0.002(2) -0.0026(16) -0.0002(19)
C4A 0.065(3) 0.053(3) 0.133(5) -0.011(3) 0.009(3) -0.013(2)
C12A 0.057(2) 0.071(3) 0.055(3) 0.001(2) 0.0074(18) 0.011(2)
C6A 0.059(2) 0.066(3) 0.096(4) 0.029(3) 0.020(2) 0.004(2)
C11B 0.072(3) 0.057(3) 0.096(4) -0.009(2) 0.011(2) -0.012(2)
C11A 0.074(3) 0.090(3) 0.051(3) -0.014(2) -0.013(2) 0.015(2)
C5A 0.065(3) 0.057(3) 0.124(5) 0.022(3) 0.027(3) -0.010(2)
C9A 0.049(2) 0.085(3) 0.062(3) -0.004(2) -0.0050(18) -0.0062(19)
C10A 0.058(2) 0.080(3) 0.071(3) -0.012(2) -0.013(2) 0.004(2)
Pd1A 0.04286(14) 0.04172(15) 0.04471(16) 0.00300(12) 0.00150(11) -0.00156(11)
Pd1B 0.05044(16) 0.04793(17) 0.04794(18) 0.00460(13) 0.00451(12) 0.00528(12)
O1B 0.0614(15) 0.0631(16) 0.0473(16) -0.0049(13) -0.0043(12) -0.0076(14)
N2B 0.0484(16) 0.0569(19) 0.053(2) -0.0084(16) 0.0089(13) 0.0008(14)
O1A 0.0516(13) 0.0546(16) 0.0530(17) 0.0081(12) 0.0011(11) -0.0107(12)
N1B 0.0443(15) 0.0476(17) 0.053(2) 0.0003(14) 0.0046(13) 0.0081(13)
C13A 0.060(2) 0.059(3) 0.042(2) 0.0034(18) 0.0021(16) -0.0176(19)
O2A 0.0719(16) 0.0541(17) 0.0654(19) 0.0161(14) 0.0161(14) -0.0032(13)
C13B 0.057(2) 0.060(3) 0.047(2) 0.0057(19) -0.0042(17) -0.020(2)
O2B 0.0651(16) 0.081(2) 0.0493(18) 0.0028(15) -0.0054(13) 0.0068(15)
C14B 0.090(3) 0.082(3) 0.056(3) 0.004(2) -0.018(2) -0.021(2)

loop_
_atom_type_symbol
_atom_type_description
_atom_type_scat_dispersion_real
_atom_type_scat_dispersion_imag
_atom_type_scat_source
C C 0.0033 0.0016 'International Tables Vol C Tables 4.2.6.8 and 6.1.1.4'
H H 0 0 'International Tables Vol C Tables 4.2.6.8 and 6.1.1.4'
N N 0.0061 0.0033 'International Tables Vol C Tables 4.2.6.8 and 6.1.1.4'
O O 0.0106 0.006 'International Tables Vol C Tables 4.2.6.8 and 6.1.1.4'
Pd Pd -0.9988 1.0072 'International Tables Vol C Tables 4.2.6.8 and 6.1.1.4'

loop_
_geom_angle_atom_site_label_1
_geom_angle_atom_site_label_2
_geom_angle_atom_site_label_3
_geom_angle
C6B C1B C2B 122.5(3)
C6B C1B N2B 119.3(3)
C2B C1B N2B 118.2(3)
C7B C12B C11B 119.4(4)
C5B C6B C1B 119.2(4)
C3A C2A C1A 118.5(3)
C3A C2A Pd1A 129.0(3)
C1A C2A Pd1A 112.4(3)
C4B C3B C2B 120.3(4)
C12B C7B C8B 120.4(3)
C12B C7B N1B 120.8(4)
C8B C7B N1B 118.8(3)
C2A C1A N2A 119.0(3)
C2A C1A C6A 122.8(4)
N2A C1A C6A 118.2(4)
C3B C4B C5B 122.5(4)
C3B C2B C1B 117.1(4)
C3B C2B Pd1B 130.2(3)
C1B C2B Pd1B 112.6(2)
C9B C8B C7B 119.0(4)
C4B C5B C6B 118.3(4)
N2A N1A C7A 114.7(3)
N2A N1A Pd1A 118.3(2)
C7A N1A Pd1A 126.5(2)
N1A N2A C1A 111.0(3)
C8A C7A C12A 120.0(3)
C8A C7A N1A 118.2(3)
C12A C7A N1A 121.7(3)
C2A C3A C4A 118.2(5)
C10B C9B C8B 120.8(4)
C9B C10B C11B 120.3(4)
C7A C8A C9A 119.7(4)
C5A C4A C3A 123.3(5)
C11A C12A C7A 118.9(4)
C5A C6A C1A 117.9(5)
C10B C11B C12B 120.0(4)
C10A C11A C12A 120.7(4)
C6A C5A C4A 119.2(4)
C10A C9A C8A 120.0(4)
C11A C10A C9A 120.6(4)
C2A Pd1A N1A 78.79(14)
C2A Pd1A O1B 92.66(13)
N1A Pd1A O1B 171.35(10)
C2A Pd1A O1A 178.61(14)
N1A Pd1A O1A 102.45(10)
O1B Pd1A O1A 86.12(9)
C2A Pd1A Pd1B 101.84(10)
N1A Pd1A Pd1B 94.46(8)
O1B Pd1A Pd1B 85.95(8)
O1A Pd1A Pd1B 78.75(7)
C2B Pd1B O2A 90.87(13)
C2B Pd1B N1B 79.04(13)
O2A Pd1B N1B 169.89(12)
C2B Pd1B O2B 177.85(13)
O2A Pd1B O2B 88.44(11)
N1B Pd1B O2B 101.61(11)
C2B Pd1B Pd1A 106.07(10)
O2A Pd1B Pd1A 83.22(7)
N1B Pd1B Pd1A 100.16(8)
O2B Pd1B Pd1A 75.87(7)
C13B O1B Pd1A 120.6(2)
N1B N2B C1B 112.4(3)
C13A O1A Pd1A 126.2(2)
N2B N1B C7B 113.9(3)
N2B N1B Pd1B 117.5(2)
C7B N1B Pd1B 128.4(2)
O1A C13A O2A 126.0(3)
O1A C13A C14A 118.4(4)
O2A C13A C14A 115.6(4)
C13A O2A Pd1B 124.7(2)
O2B C13B O1B 126.3(4)
O2B C13B C14B 117.6(4)
O1B C13B C14B 116.1(4)
C13B O2B Pd1B 128.9(2)

loop_
_geom_bond_atom_site_label_1
_geom_bond_atom_site_label_2
_geom_bond_distance
C1B C6B 1.392(5)
C1B C2B 1.394(5)
C1B N2B 1.398(4)
C12B C7B 1.380(5)
C12B C11B 1.385(5)
C6B C5B 1.385(5)
C2A C3A 1.382(5)
C2A C1A 1.387(5)
C2A Pd1A 1.941(3)
C3B C4B 1.374(6)
C3B C2B 1.392(5)
C7B C8B 1.391(5)
C7B N1B 1.437(4)
C1A N2A 1.397(5)
C1A C6A 1.404(5)
C4B C5B 1.379(6)
C2B Pd1B 1.950(4)
C8B C9B 1.381(5)
C14A C13A 1.510(5)
N1A N2A 1.270(4)
N1A C7A 1.434(4)
N1A Pd1A 2.033(3)
C7A C8A 1.372(5)
C7A C12A 1.392(5)
C3A C4A 1.387(6)
C9B C10B 1.360(6)
C10B C11B 1.380(6)
C8A C9A 1.385(5)
C4A C5A 1.379(7)
C12A C11A 1.381(5)
C6A C5A 1.368(6)
C11A C10A 1.356(6)
C9A C10A 1.365(6)
Pd1A O1B 2.034(2)
Pd1A O1A 2.145(2)
Pd1A Pd1B 2.8710(4)
Pd1B O2A 2.040(2)
Pd1B N1B 2.043(3)
Pd1B O2B 2.131(3)
O1B C13B 1.266(4)
N2B N1B 1.271(4)
O1A C13A 1.234(4)
C13A O2A 1.266(4)
C13B O2B 1.242(5)
C13B C14B 1.494(5)
